data_7242048
loop_
_publ_author_name
'Moon, Heehun'
'Lim, Sang Woo'
'Kim, Dongwon'
'Jung, Ok-Sang'
'Lee, Young-A'

_publ_section_title
;
 Supramolecular isomerism between cyclodimeric and sinusoidal 1D
 coordination polymers: competition of tunable argentophilic vs.
 electrostatic interactions
;
_journal_issue 5
_journal_name_full CrystEngComm
_journal_page_first 1272
_journal_page_last 1280
_journal_paper_doi 10.1039/D0CE01779E
_journal_volume 23
_journal_year 2021
_chemical_formula_sum 'C17 H26 Ag B F4 N2 Si2'
_chemical_formula_weight 509.26
_space_group_crystal_system monoclinic
_space_group_IT_number 14
_space_group_name_Hall '-P 2yn'
_space_group_name_H-M_alt 'P 1 21/n 1'
_atom_sites_solution_hydrogens geom
_audit_creation_method SHELXL-2018/3
_audit_update_record
;
2020-11-12 deposited with the CCDC.	2021-01-07 downloaded from the CCDC.
;
_cell_angle_alpha 90
_cell_angle_beta 106.888(2)
_cell_angle_gamma 90
_cell_formula_units_Z 4
_cell_length_a 13.1079(3)
_cell_length_b 12.2055(4)
_cell_length_c 14.7073(4)
_cell_measurement_reflns_used 9946
_cell_measurement_temperature 173(2)
_cell_measurement_theta_max 26.46
_cell_measurement_theta_min 2.33
_cell_volume 2251.52(11)
_computing_cell_refinement 'Bruker APEX software'
_computing_data_collection 'Bruker APEX software'
_computing_data_reduction 'Bruker APEX software'
_computing_molecular_graphics ORTEP
_computing_publication_material CIFTAB
_computing_structure_refinement SHELXL
_computing_structure_solution 'SHELXT 2018/2 (Sheldrick, 2018)'
_diffrn_ambient_temperature 173(2)
_diffrn_measured_fraction_theta_full 1.000
_diffrn_measured_fraction_theta_max 0.999
_diffrn_measurement_device_type 'CCD detector'
_diffrn_measurement_method 'phi and omega scans'
_diffrn_radiation_type MoK\a
_diffrn_radiation_wavelength 0.71073
_diffrn_reflns_av_R_equivalents 0.0565
_diffrn_reflns_av_unetI/netI 0.0360
_diffrn_reflns_Laue_measured_fraction_full 1.000
_diffrn_reflns_Laue_measured_fraction_max 0.999
_diffrn_reflns_limit_h_max 17
_diffrn_reflns_limit_h_min -17
_diffrn_reflns_limit_k_max 16
_diffrn_reflns_limit_k_min -16
_diffrn_reflns_limit_l_max 19
_diffrn_reflns_limit_l_min -19
_diffrn_reflns_number 48582
_diffrn_reflns_point_group_measured_fraction_full 1.000
_diffrn_reflns_point_group_measured_fraction_max 0.999
_diffrn_reflns_theta_full 25.242
_diffrn_reflns_theta_max 28.166
_diffrn_reflns_theta_min 1.834
_diffrn_source 'fine-focus sealed tube'
_exptl_absorpt_coefficient_mu 1.038
_exptl_absorpt_correction_T_max 0.7457
_exptl_absorpt_correction_T_min 0.6705
_exptl_absorpt_correction_type multi-scan
_exptl_absorpt_process_details SADABS
_exptl_crystal_colour colourless
_exptl_crystal_density_diffrn 1.502
_exptl_crystal_description block
_exptl_crystal_F_000 1032
_exptl_crystal_size_max 0.150
_exptl_crystal_size_mid 0.150
_exptl_crystal_size_min 0.100
_refine_diff_density_max 1.655
_refine_diff_density_min -1.432
_refine_diff_density_rms 0.124
_refine_ls_extinction_method none
_refine_ls_goodness_of_fit_ref 1.022
_refine_ls_hydrogen_treatment constr
_refine_ls_matrix_type full
_refine_ls_number_parameters 248
_refine_ls_number_reflns 5520
_refine_ls_number_restraints 0
_refine_ls_restrained_S_all 1.022
_refine_ls_R_factor_all 0.0908
_refine_ls_R_factor_gt 0.0596
_refine_ls_shift/su_max 0.001
_refine_ls_shift/su_mean 0.000
_refine_ls_structure_factor_coef Fsqd
_refine_ls_weighting_details 'w=1/[\s^2^(Fo^2^)+(0.0892P)^2^+6.2746P] where P=(Fo^2^+2Fc^2^)/3'
_refine_ls_weighting_scheme calc
_refine_ls_wR_factor_gt 0.1513
_refine_ls_wR_factor_ref 0.1756
_reflns_Friedel_coverage 0.000
_reflns_number_gt 3850
_reflns_number_total 5520
_reflns_threshold_expression 'I > 2\s(I)'
_cod_data_source_file d0ce01779e2.cif
_cod_data_source_block BF4_exchanged_a
_cod_depositor_comments
;
The following automatic conversions were performed:

data item '_exptl_absorpt_correction_type' value 'MULTI-SCAN' was
changed to 'multi-scan' in accordance with the
/home/data/users/saulius/crontab/automatic-downloads/rss-feeds/RSC/lib/dictionaries/cif_core.dic
dictionary named 'cif_core.dic' version 2.4.2 last updated on
2011-04-26.

Automatic conversion script
Id: cif_fix_values 7556 2019-12-06 15:28:31Z antanas 

 Adding full bibliography for 7242046--7242052.cif.
;
_cod_original_sg_symbol_H-M 'P 21/n'
_cod_database_code 7242048
_shelx_shelxl_version_number 2018/3
_shelx_space_group_comment
;
The symmetry employed for this shelxl refinement is uniquely defined
by the following loop, which should always be used as a source of
symmetry information in preference to the above space-group names.
They are only intended as comments.
;
_shelx_estimated_absorpt_t_min 0.860
_shelx_estimated_absorpt_t_max 0.903

loop_
_space_group_symop_operation_xyz
'x, y, z'
'-x+1/2, y+1/2, -z+1/2'
'-x, -y, -z'
'x-1/2, -y-1/2, z-1/2'

loop_
_atom_site_label
_atom_site_type_symbol
_atom_site_fract_x
_atom_site_fract_y
_atom_site_fract_z
_atom_site_U_iso_or_equiv
_atom_site_adp_type
_atom_site_occupancy
_atom_site_site_symmetry_order
_atom_site_calc_flag
_atom_site_refinement_flags_posn
_atom_site_refinement_flags_adp
_atom_site_refinement_flags_occupancy
_atom_site_disorder_assembly
_atom_site_disorder_group
B1 B 0.7485(6) 1.0253(6) 0.5869(5) 0.0539(16) Uani 1 1 d . . . . .
F1 F 0.7647(6) 0.9309(5) 0.6277(6) 0.157(3) Uani 1 1 d . . . . .
C1 C 0.5437(4) 0.7557(5) 0.5735(4) 0.0459(13) Uani 1 1 d . . . . .
H1 H 0.569659 0.823504 0.557510 0.055 Uiso 1 1 calc R U . . .
N1 N 0.6097(3) 0.6921(4) 0.6391(3) 0.0395(9) Uani 1 1 d . . . . .
Si1 Si 0.17952(10) 0.23046(11) 0.64917(10) 0.0334(3) Uani 1 1 d . . . . .
Ag1 Ag 0.77492(3) 0.72540(4) 0.70065(3) 0.04560(17) Uani 1 1 d . . . . .
F2 F 0.6580(12) 1.0197(7) 0.5212(7) 0.330(10) Uani 1 1 d . . . . .
C2 C 0.4392(4) 0.7265(4) 0.5281(4) 0.0425(12) Uani 1 1 d . . . . .
H2 H 0.395181 0.774436 0.482374 0.051 Uiso 1 1 calc R U . . .
N2 N 0.5550(3) 0.2318(4) 0.7471(3) 0.0363(9) Uani 1 1 d . . . . .
Si2 Si 0.25407(9) 0.58619(11) 0.49274(9) 0.0322(3) Uani 1 1 d . . . . .
C3 C 0.3981(3) 0.6275(4) 0.5489(3) 0.0332(10) Uani 1 1 d . . . . .
F3 F 0.7387(4) 1.1109(4) 0.6363(3) 0.108(2) Uani 1 1 d . . . . .
F4 F 0.8153(16) 1.0339(9) 0.5502(15) 0.401(13) Uani 1 1 d . . . . .
C4 C 0.4677(4) 0.5627(5) 0.6165(4) 0.0450(12) Uani 1 1 d . . . . .
H4 H 0.444528 0.493773 0.632977 0.054 Uiso 1 1 calc R U . . .
C5 C 0.5707(4) 0.5976(5) 0.6600(4) 0.0466(13) Uani 1 1 d . . . . .
H5 H 0.615903 0.552005 0.707184 0.056 Uiso 1 1 calc R U . . .
C6 C 0.1699(4) 0.6729(5) 0.5450(5) 0.0516(14) Uani 1 1 d . . . . .
H6A H 0.094582 0.659521 0.511714 0.077 Uiso 1 1 calc R U . . .
H6B H 0.186642 0.750236 0.538491 0.077 Uiso 1 1 calc R U . . .
H6C H 0.183918 0.654886 0.612438 0.077 Uiso 1 1 calc R U . . .
C7 C 0.2157(5) 0.6066(5) 0.3612(4) 0.0542(15) Uani 1 1 d . . . . .
H7A H 0.151519 0.563696 0.331127 0.081 Uiso 1 1 calc R U . . .
H7B H 0.274090 0.582279 0.336871 0.081 Uiso 1 1 calc R U . . .
H7C H 0.201326 0.684372 0.346506 0.081 Uiso 1 1 calc R U . . .
C8 C 0.2442(4) 0.4398(4) 0.5257(3) 0.0351(10) Uani 1 1 d . . . . .
H8A H 0.290947 0.395808 0.497612 0.042 Uiso 1 1 calc R U . . .
H8AB H 0.272578 0.433262 0.595596 0.042 Uiso 1 1 calc R U . . .
C9 C 0.1321(4) 0.3890(4) 0.4948(4) 0.0370(10) Uani 1 1 d . . . . .
H9A H 0.085670 0.429447 0.525625 0.044 Uiso 1 1 calc R U . . .
H9AB H 0.101757 0.397410 0.425212 0.044 Uiso 1 1 calc R U . . .
C10 C 0.1318(4) 0.2677(4) 0.5203(3) 0.0362(10) Uani 1 1 d . . . . .
H10A H 0.176595 0.228110 0.487217 0.043 Uiso 1 1 calc R U . . .
H10B H 0.058091 0.239969 0.494413 0.043 Uiso 1 1 calc R U . . .
C11 C 0.1369(4) 0.0883(5) 0.6647(5) 0.0512(14) Uani 1 1 d . . . . .
H11A H 0.158329 0.069744 0.732416 0.077 Uiso 1 1 calc R U . . .
H11B H 0.170698 0.037396 0.630699 0.077 Uiso 1 1 calc R U . . .
H11C H 0.059234 0.082766 0.639074 0.077 Uiso 1 1 calc R U . . .
C12 C 0.1284(4) 0.3295(5) 0.7225(4) 0.0514(13) Uani 1 1 d . . . . .
H12A H 0.152770 0.307346 0.789340 0.077 Uiso 1 1 calc R U . . .
H12B H 0.050275 0.330100 0.700810 0.077 Uiso 1 1 calc R U . . .
H12C H 0.155308 0.403038 0.715641 0.077 Uiso 1 1 calc R U . . .
C13 C 0.4992(4) 0.1581(5) 0.6862(4) 0.0418(11) Uani 1 1 d . . . . .
H13 H 0.536973 0.104566 0.661941 0.050 Uiso 1 1 calc R U . . .
C14 C 0.3890(4) 0.1551(4) 0.6562(3) 0.0399(11) Uani 1 1 d . . . . .
H14 H 0.353078 0.101107 0.611940 0.048 Uiso 1 1 calc R U . . .
C15 C 0.3308(3) 0.2313(4) 0.6909(3) 0.0296(9) Uani 1 1 d . . . . .
C16 C 0.3906(4) 0.3081(4) 0.7553(3) 0.0341(10) Uani 1 1 d . . . . .
H16 H 0.355016 0.362261 0.781203 0.041 Uiso 1 1 calc R U . . .
C17 C 0.5004(4) 0.3061(4) 0.7816(3) 0.0354(10) Uani 1 1 d . . . . .
H17 H 0.538741 0.359221 0.825564 0.042 Uiso 1 1 calc R U . . .

loop_
_atom_site_aniso_label
_atom_site_aniso_U_11
_atom_site_aniso_U_22
_atom_site_aniso_U_33
_atom_site_aniso_U_23
_atom_site_aniso_U_13
_atom_site_aniso_U_12
B1 0.071(4) 0.041(4) 0.049(4) -0.001(3) 0.017(3) 0.004(3)
F1 0.147(6) 0.069(4) 0.257(9) 0.069(5) 0.063(6) 0.030(4)
C1 0.031(2) 0.047(3) 0.057(3) 0.010(2) 0.009(2) -0.006(2)
N1 0.0250(18) 0.053(3) 0.039(2) 0.0012(19) 0.0064(16) 0.0015(17)
Si1 0.0251(6) 0.0319(7) 0.0418(7) 0.0026(5) 0.0075(5) -0.0012(5)
Ag1 0.0255(2) 0.0622(3) 0.0465(3) -0.00955(18) 0.00639(16) -0.00268(16)
F2 0.470(17) 0.146(7) 0.180(7) -0.107(6) -0.211(10) 0.179(10)
C2 0.030(2) 0.037(3) 0.054(3) 0.011(2) 0.003(2) 0.002(2)
N2 0.0284(19) 0.047(2) 0.033(2) 0.0069(17) 0.0081(15) 0.0037(17)
Si2 0.0258(6) 0.0338(7) 0.0352(6) 0.0058(5) 0.0060(5) 0.0016(5)
C3 0.028(2) 0.036(2) 0.036(2) 0.0036(19) 0.0094(18) 0.0015(18)
F3 0.124(4) 0.098(3) 0.070(3) -0.044(2) -0.024(3) 0.062(3)
F4 0.63(3) 0.156(8) 0.69(3) -0.023(13) 0.62(3) -0.037(13)
C4 0.031(2) 0.050(3) 0.049(3) 0.016(2) 0.005(2) -0.001(2)
C5 0.031(2) 0.057(3) 0.047(3) 0.017(2) 0.004(2) 0.005(2)
C6 0.033(3) 0.044(3) 0.078(4) -0.007(3) 0.017(3) 0.001(2)
C7 0.051(3) 0.068(4) 0.038(3) 0.019(3) 0.005(2) -0.001(3)
C8 0.032(2) 0.033(2) 0.040(2) 0.007(2) 0.0102(19) 0.0006(18)
C9 0.029(2) 0.033(2) 0.044(3) 0.004(2) 0.0022(19) 0.0005(18)
C10 0.029(2) 0.033(2) 0.040(2) -0.001(2) 0.0000(19) -0.0026(19)
C11 0.045(3) 0.040(3) 0.068(4) 0.006(3) 0.015(3) -0.009(2)
C12 0.040(3) 0.057(4) 0.058(3) 0.002(3) 0.015(2) 0.009(3)
C13 0.032(2) 0.052(3) 0.042(3) -0.002(2) 0.012(2) 0.009(2)
C14 0.038(2) 0.042(3) 0.037(2) -0.008(2) 0.0069(19) 0.003(2)
C15 0.0231(19) 0.033(2) 0.032(2) 0.0059(18) 0.0064(16) -0.0009(17)
C16 0.035(2) 0.030(2) 0.035(2) 0.0013(19) 0.0058(18) 0.0033(19)
C17 0.033(2) 0.033(2) 0.036(2) 0.0043(19) 0.0032(18) -0.0034(19)

loop_
_atom_type_symbol
_atom_type_description
_atom_type_scat_dispersion_real
_atom_type_scat_dispersion_imag
_atom_type_scat_source
C C 0.0033 0.0016 'International Tables Vol C Tables 4.2.6.8 and 6.1.1.4'
H H 0.0000 0.0000 'International Tables Vol C Tables 4.2.6.8 and 6.1.1.4'
B B 0.0013 0.0007 'International Tables Vol C Tables 4.2.6.8 and 6.1.1.4'
N N 0.0061 0.0033 'International Tables Vol C Tables 4.2.6.8 and 6.1.1.4'
F F 0.0171 0.0103 'International Tables Vol C Tables 4.2.6.8 and 6.1.1.4'
Si Si 0.0817 0.0704 'International Tables Vol C Tables 4.2.6.8 and 6.1.1.4'
Ag Ag -0.8971 1.1015 'International Tables Vol C Tables 4.2.6.8 and 6.1.1.4'

loop_
_geom_angle_atom_site_label_1
_geom_angle_atom_site_label_2
_geom_angle_atom_site_label_3
_geom_angle
_geom_angle_site_symmetry_1
_geom_angle_site_symmetry_3
_geom_angle_publ_flag
F4 B1 F1 104.7(10) . . ?
F4 B1 F2 108.0(13) . . ?
F1 B1 F2 106.9(9) . . ?
F4 B1 F3 113.5(9) . . ?
F1 B1 F3 119.2(7) . . ?
F2 B1 F3 104.0(7) . . ?
N1 C1 C2 122.6(5) . . ?
N1 C1 H1 118.7 . . ?
C2 C1 H1 118.7 . . ?
C5 N1 C1 117.2(4) . . ?
C5 N1 Ag1 118.5(3) . . ?
C1 N1 Ag1 124.0(4) . . ?
C11 Si1 C12 111.3(3) . . ?
C11 Si1 C10 109.1(3) . . ?
C12 Si1 C10 110.9(3) . . ?
C11 Si1 C15 106.8(2) . . ?
C12 Si1 C15 109.0(2) . . ?
C10 Si1 C15 109.7(2) . . ?
N1 Ag1 N2 170.11(17) . 2_656 ?
N1 Ag1 Ag1 75.77(13) . 2_646 ?
N2 Ag1 Ag1 96.83(12) 2_656 2_646 ?
C1 C2 C3 120.6(5) . . ?
C1 C2 H2 119.7 . . ?
C3 C2 H2 119.7 . . ?
C13 N2 C17 117.5(4) . . ?
C13 N2 Ag1 122.0(3) . 2_646 ?
C17 N2 Ag1 120.3(3) . 2_646 ?
C6 Si2 C8 110.2(3) . . ?
C6 Si2 C7 109.9(3) . . ?
C8 Si2 C7 112.2(3) . . ?
C6 Si2 C3 107.8(2) . . ?
C8 Si2 C3 106.1(2) . . ?
C7 Si2 C3 110.5(2) . . ?
C4 C3 C2 115.9(4) . . ?
C4 C3 Si2 121.7(4) . . ?
C2 C3 Si2 122.3(4) . . ?
C5 C4 C3 120.5(5) . . ?
C5 C4 H4 119.7 . . ?
C3 C4 H4 119.7 . . ?
N1 C5 C4 123.2(5) . . ?
N1 C5 H5 118.4 . . ?
C4 C5 H5 118.4 . . ?
Si2 C6 H6A 109.5 . . ?
Si2 C6 H6B 109.5 . . ?
H6A C6 H6B 109.5 . . ?
Si2 C6 H6C 109.5 . . ?
H6A C6 H6C 109.5 . . ?
H6B C6 H6C 109.5 . . ?
Si2 C7 H7A 109.5 . . ?
Si2 C7 H7B 109.5 . . ?
H7A C7 H7B 109.5 . . ?
Si2 C7 H7C 109.5 . . ?
H7A C7 H7C 109.5 . . ?
H7B C7 H7C 109.5 . . ?
C9 C8 Si2 116.2(3) . . ?
C9 C8 H8A 108.2 . . ?
Si2 C8 H8A 108.2 . . ?
C9 C8 H8AB 108.2 . . ?
Si2 C8 H8AB 108.2 . . ?
H8A C8 H8AB 107.4 . . ?
C10 C9 C8 112.9(4) . . ?
C10 C9 H9A 109.0 . . ?
C8 C9 H9A 109.0 . . ?
C10 C9 H9AB 109.0 . . ?
C8 C9 H9AB 109.0 . . ?
H9A C9 H9AB 107.8 . . ?
C9 C10 Si1 117.4(3) . . ?
C9 C10 H10A 108.0 . . ?
Si1 C10 H10A 108.0 . . ?
C9 C10 H10B 108.0 . . ?
Si1 C10 H10B 108.0 . . ?
H10A C10 H10B 107.2 . . ?
Si1 C11 H11A 109.5 . . ?
Si1 C11 H11B 109.5 . . ?
H11A C11 H11B 109.5 . . ?
Si1 C11 H11C 109.5 . . ?
H11A C11 H11C 109.5 . . ?
H11B C11 H11C 109.5 . . ?
Si1 C12 H12A 109.5 . . ?
Si1 C12 H12B 109.5 . . ?
H12A C12 H12B 109.5 . . ?
Si1 C12 H12C 109.5 . . ?
H12A C12 H12C 109.5 . . ?
H12B C12 H12C 109.5 . . ?
N2 C13 C14 123.5(5) . . ?
N2 C13 H13 118.2 . . ?
C14 C13 H13 118.2 . . ?
C13 C14 C15 120.0(5) . . ?
C13 C14 H14 120.0 . . ?
C15 C14 H14 120.0 . . ?
C14 C15 C16 115.9(4) . . ?
C14 C15 Si1 120.7(4) . . ?
C16 C15 Si1 123.4(4) . . ?
C17 C16 C15 120.8(4) . . ?
C17 C16 H16 119.6 . . ?
C15 C16 H16 119.6 . . ?
N2 C17 C16 122.3(5) . . ?
N2 C17 H17 118.8 . . ?
C16 C17 H17 118.8 . . ?

loop_
_geom_bond_atom_site_label_1
_geom_bond_atom_site_label_2
_geom_bond_distance
_geom_bond_site_symmetry_2
_geom_bond_publ_flag
B1 F4 1.159(10) . ?
B1 F1 1.289(9) . ?
B1 F2 1.296(12) . ?
B1 F3 1.300(8) . ?
C1 N1 1.341(7) . ?
C1 C2 1.384(7) . ?
C1 H1 0.9500 . ?
N1 C5 1.333(7) . ?
N1 Ag1 2.130(4) . ?
Si1 C11 1.857(6) . ?
Si1 C12 1.869(6) . ?
Si1 C10 1.871(5) . ?
Si1 C15 1.897(4) . ?
Ag1 N2 2.137(4) 2_656 ?
Ag1 Ag1 6.3505(3) 2_646 ?
C2 C3 1.393(7) . ?
C2 H2 0.9500 . ?
N2 C13 1.330(7) . ?
N2 C17 1.343(7) . ?
Si2 C6 1.849(6) . ?
Si2 C8 1.866(5) . ?
Si2 C7 1.869(5) . ?
Si2 C3 1.896(5) . ?
C3 C4 1.385(7) . ?
C4 C5 1.383(7) . ?
C4 H4 0.9500 . ?
C5 H5 0.9500 . ?
C6 H6A 0.9800 . ?
C6 H6B 0.9800 . ?
C6 H6C 0.9800 . ?
C7 H7A 0.9800 . ?
C7 H7B 0.9800 . ?
C7 H7C 0.9800 . ?
C8 C9 1.537(6) . ?
C8 H8A 0.9900 . ?
C8 H8AB 0.9900 . ?
C9 C10 1.527(7) . ?
C9 H9A 0.9900 . ?
C9 H9AB 0.9900 . ?
C10 H10A 0.9900 . ?
C10 H10B 0.9900 . ?
C11 H11A 0.9800 . ?
C11 H11B 0.9800 . ?
C11 H11C 0.9800 . ?
C12 H12A 0.9800 . ?
C12 H12B 0.9800 . ?
C12 H12C 0.9800 . ?
C13 C14 1.382(7) . ?
C13 H13 0.9500 . ?
C14 C15 1.391(7) . ?
C14 H14 0.9500 . ?
C15 C16 1.399(7) . ?
C16 C17 1.378(6) . ?
C16 H16 0.9500 . ?
C17 H17 0.9500 . ?

loop_
_geom_torsion_atom_site_label_1
_geom_torsion_atom_site_label_2
_geom_torsion_atom_site_label_3
_geom_torsion_atom_site_label_4
_geom_torsion
_geom_torsion_site_symmetry_1
_geom_torsion_site_symmetry_2
_geom_torsion_site_symmetry_3
_geom_torsion_site_symmetry_4
_geom_torsion_publ_flag
C2 C1 N1 C5 -0.1(9) . . . . ?
C2 C1 N1 Ag1 173.6(5) . . . . ?
N1 C1 C2 C3 -0.5(10) . . . . ?
C1 C2 C3 C4 0.1(8) . . . . ?
C1 C2 C3 Si2 177.4(5) . . . . ?
C6 Si2 C3 C4 105.5(5) . . . . ?
C8 Si2 C3 C4 -12.6(5) . . . . ?
C7 Si2 C3 C4 -134.4(5) . . . . ?
C6 Si2 C3 C2 -71.7(5) . . . . ?
C8 Si2 C3 C2 170.3(4) . . . . ?
C7 Si2 C3 C2 48.5(5) . . . . ?
C2 C3 C4 C5 0.8(8) . . . . ?
Si2 C3 C4 C5 -176.5(4) . . . . ?
C1 N1 C5 C4 1.1(8) . . . . ?
Ag1 N1 C5 C4 -172.9(4) . . . . ?
C3 C4 C5 N1 -1.5(9) . . . . ?
C6 Si2 C8 C9 59.0(4) . . . . ?
C7 Si2 C8 C9 -63.9(4) . . . . ?
C3 Si2 C8 C9 175.4(4) . . . . ?
Si2 C8 C9 C10 177.2(4) . . . . ?
C8 C9 C10 Si1 61.6(5) . . . . ?
C11 Si1 C10 C9 164.2(4) . . . . ?
C12 Si1 C10 C9 41.3(5) . . . . ?
C15 Si1 C10 C9 -79.1(4) . . . . ?
C17 N2 C13 C14 0.7(8) . . . . ?
Ag1 N2 C13 C14 175.2(4) 2_646 . . . ?
N2 C13 C14 C15 -0.7(8) . . . . ?
C13 C14 C15 C16 0.4(7) . . . . ?
C13 C14 C15 Si1 178.9(4) . . . . ?
C11 Si1 C15 C14 51.7(5) . . . . ?
C12 Si1 C15 C14 172.0(4) . . . . ?
C10 Si1 C15 C14 -66.4(4) . . . . ?
C11 Si1 C15 C16 -129.9(4) . . . . ?
C12 Si1 C15 C16 -9.6(5) . . . . ?
C10 Si1 C15 C16 112.0(4) . . . . ?
C14 C15 C16 C17 -0.2(7) . . . . ?
Si1 C15 C16 C17 -178.6(4) . . . . ?
C13 N2 C17 C16 -0.5(7) . . . . ?
Ag1 N2 C17 C16 -175.1(3) 2_646 . . . ?
C15 C16 C17 N2 0.2(7) . . . . ?
